data_2234771
loop_
_publ_author_name
'Mammadova, Gunay Z.'
'Matsulevich, Zhanna V.'
'Osmanov, Vladimir K.'
'Borisov, Alexander V.'
'Khrustalev, Victor N.'

_publ_section_title
;
 1-Methyl-2,3-dihydro-1<i>H</i>-benzimidazole-2-selone
;
_journal_coeditor_code RK2347
_journal_issue 5
_journal_name_full 'Acta Crystallographica Section E'
_journal_page_first o1381
_journal_paper_doi 10.1107/S1600536812013700
_journal_volume 68
_journal_year 2012
_chemical_formula_iupac 'C8 H8 N2 Se'
_chemical_formula_moiety 'C8 H8 N2 Se'
_chemical_formula_sum 'C8 H8 N2 Se'
_chemical_formula_weight 211.12
_chemical_name_systematic
;
1-Methyl-2,3-dihydro-1<i>H</i>-benzimidazole-2-selone
;
_space_group_IT_number 14
_symmetry_cell_setting monoclinic
_symmetry_space_group_name_Hall '-P 2yn'
_symmetry_space_group_name_H-M 'P 1 21/n 1'
_atom_sites_solution_hydrogens difmap
_atom_sites_solution_primary direct
_atom_sites_solution_secondary difmap
_audit_creation_method SHELXL97
_cell_angle_alpha 90.00
_cell_angle_beta 95.360(2)
_cell_angle_gamma 90.00
_cell_formula_units_Z 4
_cell_length_a 9.9434(13)
_cell_length_b 5.8472(8)
_cell_length_c 13.6387(18)
_cell_measurement_reflns_used 3916
_cell_measurement_temperature 100(2)
_cell_measurement_theta_max 32.50
_cell_measurement_theta_min 2.43
_cell_volume 789.50(18)
_computing_cell_refinement '<i>SAINT-Plus</i> (Bruker, 2001)'
_computing_data_collection '<i>APEX2</i> (Bruker, 2005)'
_computing_data_reduction '<i>SAINT-Plus</i> (Bruker, 2001)'
_computing_molecular_graphics '<i>SHELXTL</i> (Sheldrick, 2008)'
_computing_publication_material '<i>SHELXTL</i> (Sheldrick, 2008)'
_computing_structure_refinement '<i>SHELXTL</i> (Sheldrick, 2008)'
_computing_structure_solution '<i>SHELXTL</i> (Sheldrick, 2008)'
_diffrn_ambient_temperature 100(2)
_diffrn_measured_fraction_theta_full 1.000
_diffrn_measured_fraction_theta_max 1.000
_diffrn_measurement_device_type 'Bruker APEXII CCD'
_diffrn_measurement_method '\f- and \w-scans'
_diffrn_radiation_monochromator graphite
_diffrn_radiation_source 'fine-focus sealed tube'
_diffrn_radiation_type MoK\a
_diffrn_radiation_wavelength 0.71073
_diffrn_reflns_av_R_equivalents 0.0297
_diffrn_reflns_av_sigmaI/netI 0.0247
_diffrn_reflns_limit_h_max 13
_diffrn_reflns_limit_h_min -13
_diffrn_reflns_limit_k_max 8
_diffrn_reflns_limit_k_min -8
_diffrn_reflns_limit_l_max 19
_diffrn_reflns_limit_l_min -19
_diffrn_reflns_number 9470
_diffrn_reflns_theta_full 30.00
_diffrn_reflns_theta_max 30.00
_diffrn_reflns_theta_min 2.43
_exptl_absorpt_coefficient_mu 4.685
_exptl_absorpt_correction_T_max 0.454
_exptl_absorpt_correction_T_min 0.399
_exptl_absorpt_correction_type multi-scan
_exptl_absorpt_process_details '(<i>SADABS</i>; Sheldrick, 2003)'
_exptl_crystal_colour yellow
_exptl_crystal_density_diffrn 1.776
_exptl_crystal_density_method 'not measured'
_exptl_crystal_description prism
_exptl_crystal_F_000 416
_exptl_crystal_size_max 0.24
_exptl_crystal_size_mid 0.20
_exptl_crystal_size_min 0.20
_refine_diff_density_max 1.095
_refine_diff_density_min -0.278
_refine_ls_extinction_method none
_refine_ls_goodness_of_fit_ref 1.000
_refine_ls_hydrogen_treatment constr
_refine_ls_matrix_type full
_refine_ls_number_parameters 101
_refine_ls_number_reflns 2304
_refine_ls_number_restraints 0
_refine_ls_restrained_S_all 1.000
_refine_ls_R_factor_all 0.0355
_refine_ls_R_factor_gt 0.0274
_refine_ls_shift/su_max 0.001
_refine_ls_shift/su_mean 0.000
_refine_ls_structure_factor_coef Fsqd
_refine_ls_weighting_details 'calc w=1/[\s^2^(Fo^2^)+(0.0345P)^2^+0.745P] where P=(Fo^2^+2Fc^2^)/3'
_refine_ls_weighting_scheme calc
_refine_ls_wR_factor_gt 0.0649
_refine_ls_wR_factor_ref 0.0675
_reflns_number_gt 1941
_reflns_number_total 2304
_reflns_threshold_expression I>2\s(I)
_cod_data_source_file rk2347.cif
_cod_data_source_block I
_cod_original_sg_symbol_H-M 'P 21/n'
_cod_database_code 2234771
_cod_database_fobs_code 2234771

loop_
_symmetry_equiv_pos_as_xyz
'x, y, z'
'-x+1/2, y+1/2, -z+1/2'
'-x, -y, -z'
'x-1/2, -y-1/2, z-1/2'

loop_
_atom_site_type_symbol
_atom_site_label
_atom_site_fract_x
_atom_site_fract_y
_atom_site_fract_z
_atom_site_U_iso_or_equiv
_atom_site_adp_type
_atom_site_calc_flag
_atom_site_refinement_flags
_atom_site_occupancy
_atom_site_symmetry_multiplicity
Se Se1 0.26128(2) 1.12016(4) 0.878637(16) 0.02213(7) Uani d . 1 1
N N1 0.47551(17) 0.8571(3) 0.80856(13) 0.0200(3) Uani d . 1 1
C C2 0.3951(2) 1.0457(4) 0.79997(16) 0.0203(4) Uani d . 1 1
N N3 0.43002(18) 1.1660(3) 0.72130(13) 0.0209(3) Uani d . 1 1
H H3N 0.3892 1.2987 0.7005 0.025 Uiso d R 1 1
C C3A 0.5294(2) 1.0505(4) 0.67611(16) 0.0206(4) Uani d . 1 1
C C4 0.5950(2) 1.0978(4) 0.59324(16) 0.0224(4) Uani d . 1 1
H H4 0.5785 1.2350 0.5568 0.027 Uiso calc R 1 1
C C5 0.6860(2) 0.9352(4) 0.56600(17) 0.0242(4) Uani d . 1 1
H H5 0.7320 0.9611 0.5090 0.029 Uiso calc R 1 1
C C6 0.7122(2) 0.7339(4) 0.62006(16) 0.0240(4) Uani d . 1 1
H H6 0.7745 0.6260 0.5986 0.029 Uiso calc R 1 1
C C7 0.6488(2) 0.6890(4) 0.70443(16) 0.0220(4) Uani d . 1 1
H H7 0.6674 0.5539 0.7419 0.026 Uiso calc R 1 1
C C7A 0.5571(2) 0.8506(3) 0.73148(15) 0.0200(4) Uani d . 1 1
C C8 0.4688(2) 0.6817(4) 0.88271(17) 0.0255(4) Uani d . 1 1
H H8A 0.4578 0.7533 0.9464 0.038 Uiso calc R 1 1
H H8B 0.5524 0.5919 0.8876 0.038 Uiso calc R 1 1
H H8C 0.3918 0.5810 0.8644 0.038 Uiso calc R 1 1

loop_
_atom_site_aniso_label
_atom_site_aniso_U_11
_atom_site_aniso_U_22
_atom_site_aniso_U_33
_atom_site_aniso_U_12
_atom_site_aniso_U_13
_atom_site_aniso_U_23
Se1 0.02158(11) 0.02058(11) 0.02486(11) -0.00119(8) 0.00548(7) -0.00250(8)
N1 0.0202(8) 0.0177(8) 0.0225(8) -0.0010(6) 0.0030(6) 0.0026(6)
C2 0.0191(9) 0.0196(9) 0.0219(9) -0.0018(7) 0.0011(7) -0.0011(7)
N3 0.0219(8) 0.0174(8) 0.0236(8) 0.0020(6) 0.0037(6) 0.0018(6)
C3A 0.0195(9) 0.0184(9) 0.0236(10) -0.0006(7) 0.0007(7) 0.0000(7)
C4 0.0227(9) 0.0221(10) 0.0222(9) -0.0013(8) 0.0017(7) 0.0027(8)
C5 0.0231(10) 0.0272(11) 0.0227(10) -0.0019(8) 0.0037(8) -0.0019(8)
C6 0.0204(10) 0.0242(10) 0.0274(11) 0.0021(8) 0.0029(8) -0.0023(8)
C7 0.0200(9) 0.0192(9) 0.0263(10) 0.0007(7) 0.0005(8) -0.0008(8)
C7A 0.0184(9) 0.0199(9) 0.0216(9) -0.0015(7) 0.0009(7) -0.0005(7)
C8 0.0258(10) 0.0237(10) 0.0275(11) 0.0005(8) 0.0058(8) 0.0063(8)

loop_
_atom_type_symbol
_atom_type_description
_atom_type_scat_dispersion_real
_atom_type_scat_dispersion_imag
_atom_type_scat_source
C C 0.0033 0.0016 'International Tables Vol C Tables 4.2.6.8 and 6.1.1.4'
H H 0.0000 0.0000 'International Tables Vol C Tables 4.2.6.8 and 6.1.1.4'
N N 0.0061 0.0033 'International Tables Vol C Tables 4.2.6.8 and 6.1.1.4'
Se Se -0.0929 2.2259 'International Tables Vol C Tables 4.2.6.8 and 6.1.1.4'

loop_
_geom_angle_atom_site_label_1
_geom_angle_atom_site_label_2
_geom_angle_atom_site_label_3
_geom_angle
C2 N1 C7A 109.74(17)
C2 N1 C8 124.74(18)
C7A N1 C8 125.35(18)
N3 C2 N1 107.24(18)
N3 C2 Se1 126.35(16)
N1 C2 Se1 126.40(16)
C2 N3 C3A 110.20(18)
C2 N3 H3N 123.4
C3A N3 H3N 126.3
C4 C3A N3 132.4(2)
C4 C3A C7A 121.4(2)
N3 C3A C7A 106.12(18)
C3A C4 C5 116.8(2)
C3A C4 H4 121.6
C5 C4 H4 121.6
C4 C5 C6 121.9(2)
C4 C5 H5 119.0
C6 C5 H5 119.0
C7 C6 C5 121.3(2)
C7 C6 H6 119.4
C5 C6 H6 119.4
C7A C7 C6 116.9(2)
C7A C7 H7 121.5
C6 C7 H7 121.5
C7 C7A N1 131.8(2)
C7 C7A C3A 121.6(2)
N1 C7A C3A 106.60(18)
N1 C8 H8A 109.5
N1 C8 H8B 109.5
H8A C8 H8B 109.5
N1 C8 H8C 109.5
H8A C8 H8C 109.5
H8B C8 H8C 109.5

loop_
_geom_bond_atom_site_label_1
_geom_bond_atom_site_label_2
_geom_bond_distance
Se1 C2 1.838(2)
N1 C2 1.361(3)
N1 C7A 1.387(3)
N1 C8 1.446(3)
C2 N3 1.355(3)
N3 C3A 1.388(3)
N3 H3N 0.9090
C3A C4 1.385(3)
C3A C7A 1.405(3)
C4 C5 1.387(3)
C4 H4 0.9500
C5 C6 1.400(3)
C5 H5 0.9500
C6 C7 1.388(3)
C6 H6 0.9500
C7 C7A 1.387(3)
C7 H7 0.9500
C8 H8A 0.9800
C8 H8B 0.9800
C8 H8C 0.9800

loop_
_geom_hbond_atom_site_label_D
_geom_hbond_atom_site_label_H
_geom_hbond_atom_site_label_A
_geom_hbond_site_symmetry_A
_geom_hbond_distance_DH
_geom_hbond_distance_HA
_geom_hbond_distance_DA
_geom_hbond_angle_DHA
_geom_hbond_publ_flag
N3 H3N Se1 2_556 0.91 2.58 3.471(2) 168 y

loop_
_geom_torsion_atom_site_label_1
_geom_torsion_atom_site_label_2
_geom_torsion_atom_site_label_3
_geom_torsion_atom_site_label_4
_geom_torsion
C7A N1 C2 N3 -3.4(2)
C8 N1 C2 N3 -178.94(19)
C7A N1 C2 Se1 175.35(15)
C8 N1 C2 Se1 -0.2(3)
N1 C2 N3 C3A 2.5(2)
Se1 C2 N3 C3A -176.20(15)
C2 N3 C3A C4 178.0(2)
C2 N3 C3A C7A -0.7(2)
N3 C3A C4 C5 -176.7(2)
C7A C3A C4 C5 1.9(3)
C3A C4 C5 C6 -0.8(3)
C4 C5 C6 C7 -0.7(3)
C5 C6 C7 C7A 1.1(3)
C6 C7 C7A N1 178.4(2)
C6 C7 C7A C3A 0.0(3)
C2 N1 C7A C7 -175.6(2)
C8 N1 C7A C7 -0.1(4)
C2 N1 C7A C3A 2.9(2)
C8 N1 C7A C3A 178.45(19)
C4 C3A C7A C7 -1.5(3)
N3 C3A C7A C7 177.40(19)
C4 C3A C7A N1 179.74(19)
N3 C3A C7A N1 -1.3(2)

loop_
_cod_related_entry_id
_cod_related_entry_database
_cod_related_entry_code
1 ChemSpider 28635007
